data_4343747
loop_
_publ_author_name
'Burns, R.C.'
'Gillespie, R.J.'
'Sawyer, J.F.'

_publ_section_title
;
 Preparation and Crystal Structure of S19 (As F6)2 and an ESR and
 Absorption Spectral Study of Solutions Containing the S19(2+) Cation and
 Related Systems
;
_journal_name_full 'Inorganic Chemistry'
_journal_page_first 1423
_journal_page_last 1432
_journal_volume 19
_journal_year 1980
_chemical_formula_sum 'As2 F12 S18.64'
_chemical_name_systematic 'S19 (As F6)2'
_space_group_IT_number 2
_symmetry_space_group_name_Hall '-P 1 (-1/2*x+1/2*z,-y,1/2*x+1/2*z)'
_symmetry_space_group_name_H-M 'B -1'
_cell_angle_alpha 89.02
_cell_angle_beta 91.58
_cell_angle_gamma 93.24
_cell_formula_units_Z 4
_cell_length_a 7.536
_cell_length_b 13.406
_cell_length_c 27.226
_cell_volume 2744.804
_citation_journal_id_ASTM INOCAJ
_cod_data_source_file Burns_INOCAJ_1980_1013.cif
_cod_data_source_block As2F12S18.64
_cod_original_sg_symbol_H-M 'P -1 (-a+c,-b,a+c)'
_cod_database_code 4343747

loop_
_symmetry_equiv_pos_as_xyz
x,y,z
-x,-y,-z
x+1/2,y,z+1/2
-x+1/2,-y,-z+1/2

loop_
_atom_site_label
_atom_site_type_symbol
_atom_site_fract_x
_atom_site_fract_y
_atom_site_fract_z
_atom_site_occupancy
_atom_site_U_iso_or_equiv
S15 S 0.2239 0.5451 0.0999 1 0.0
S2 S 0.5827 1.1651 0.0943 1 0.0
S7 S 0.3873 0.8876 0.0785 1 0.0
S12 S -0.054 0.7929 0.144 1 0.0
S19 S 0.6461 0.5056 0.1793 1 0.0
S6 S 0.6214 0.9392 0.1086 0.02 0.0
F2 F-1 -0.229 -0.2547 0.2683 1 0.0
S9 S 0.1934 1.0674 0.1324 1 0.0
F7 F-1 0.0551 0.3231 -0.0465 1 0.0
S13 S 0.0263 0.6656 0.1787 1 0.0
S18 S 0.7484 0.424 0.1312 1 0.0
S20 S 0.3983 0.4355 0.1972 1 0.0
F10 F-1 0.0064 0.1602 -0.0058 1 0.0
F11 F-1 -0.1555 0.2925 0.0066 1 0.0
S4 S 0.7244 1.0441 0.0651 0.02 0.0
F8 F-1 0.0991 0.2295 0.0664 1 0.0
S3 S 0.7291 1.0401 0.1109 0.8 0.0
S14 S 0.272 0.6468 0.1543 1 0.0
F4 F-1 -0.3882 -0.1043 0.2654 1 0.0
S8 S 0.2324 1.0019 0.0645 1 0.0
S1 S 0.4353 1.1615 0.1514 1 0.0
As1 As+5 -0.445 -0.22753 0.26485 1 0.0
As2 As+5 0.05064 0.27606 0.01167 1 0.0
F9 F-1 0.1067 0.3921 0.0287 1 0.0
S17 S 0.6147 0.4608 0.0618 1 0.0
F3 F-1 -0.5071 -0.3501 0.2639 1 0.0
S16 S 0.5088 0.5834 0.0658 1 0.0
S11 S -0.0119 0.9007 0.1957 1 0.0
F1 F-1 -0.6604 -0.2016 0.2624 1 0.0
F12 F-1 0.2659 0.261 0.0077 1 0.0
S10 S 0.2395 0.9583 0.185 1 0.0
F5 F-1 -0.4406 -0.223 0.202 1 0.0
F6 F-1 -0.4552 -0.231 0.3264 1 0.0
S21 S 0.2762 0.4047 0.1336 1 0.0
S5 S 0.6372 0.9449 0.0578 0.8 0.0
